data_7709161
loop_
_publ_author_name
'Swarbrook, Amelia M.'
'Weekes, Rohan J.'
'Goodwin, Jack W.'
'Hawes, Chris S.'

_publ_section_title
;
 Ligand isomerism fine-tunes structure and stability in zinc complexes of
 fused pyrazolopyridines
;
_journal_name_full 'Dalton Transactions'
_journal_paper_doi 10.1039/D1DT04007C
_journal_year 2022
_chemical_formula_moiety 'C11 H8 N6 O6 Zn'
_chemical_formula_sum 'C11 H8 N6 O6 Zn'
_chemical_formula_weight 385.60
_space_group_crystal_system monoclinic
_space_group_IT_number 14
_space_group_name_Hall '-P 2yn'
_space_group_name_H-M_alt 'P 1 21/n 1'
_atom_sites_solution_hydrogens geom
_atom_sites_solution_primary dual
_audit_creation_date 2021-07-29
_audit_creation_method
;
Olex2 1.3
(compiled 2020.11.12 svn.r5f609507 for OlexSys, GUI svn.r6272)
;
_audit_update_record
;
2021-11-10 deposited with the CCDC.	2021-12-22 downloaded from the CCDC.
;
_cell_angle_alpha 90
_cell_angle_beta 91.2400(10)
_cell_angle_gamma 90
_cell_formula_units_Z 4
_cell_length_a 8.5507(3)
_cell_length_b 11.2088(4)
_cell_length_c 13.9264(6)
_cell_measurement_reflns_used 9909
_cell_measurement_temperature 150.0
_cell_measurement_theta_max 30.53
_cell_measurement_theta_min 2.82
_cell_volume 1334.44(9)
_computing_cell_refinement 'SAINT V8.40B (?, 2016)'
_computing_data_reduction 'SAINT V8.40B (?, 2016)'
_computing_molecular_graphics 'Olex2 1.3 (Dolomanov et al., 2009)'
_computing_publication_material 'Olex2 1.3 (Dolomanov et al., 2009)'
_computing_structure_refinement 'XL  (Sheldrick, 2008)'
_computing_structure_solution 'SHELXT 2014/5 (Sheldrick, 2014)'
_diffrn_ambient_temperature 150.0
_diffrn_measured_fraction_theta_full 0.995
_diffrn_measured_fraction_theta_max 0.993
_diffrn_measurement_device_type 'Bruker APEX-II CCD'
_diffrn_measurement_method '\f and \w scans'
_diffrn_radiation_type MoK\a
_diffrn_radiation_wavelength 0.71073
_diffrn_reflns_av_R_equivalents 0.0269
_diffrn_reflns_av_unetI/netI 0.0205
_diffrn_reflns_Laue_measured_fraction_full 0.995
_diffrn_reflns_Laue_measured_fraction_max 0.993
_diffrn_reflns_limit_h_max 12
_diffrn_reflns_limit_h_min -11
_diffrn_reflns_limit_k_max 16
_diffrn_reflns_limit_k_min -16
_diffrn_reflns_limit_l_max 19
_diffrn_reflns_limit_l_min -19
_diffrn_reflns_number 23573
_diffrn_reflns_point_group_measured_fraction_full 0.995
_diffrn_reflns_point_group_measured_fraction_max 0.993
_diffrn_reflns_theta_full 25.242
_diffrn_reflns_theta_max 30.533
_diffrn_reflns_theta_min 2.926
_diffrn_source_current 20.0
_diffrn_source_power 1.0
_diffrn_source_voltage 50.0
_diffrn_standards_number 0
_exptl_absorpt_coefficient_mu 1.890
_exptl_absorpt_correction_T_max 0.7461
_exptl_absorpt_correction_T_min 0.6081
_exptl_absorpt_correction_type multi-scan
_exptl_absorpt_process_details
;
SADABS-2016/2 (Bruker,2016/2) was used for absorption correction.
wR2(int) was 0.0736 before and 0.0422 after correction.
The Ratio of minimum to maximum transmission is 0.8150.
The \l/2 correction factor is Not present.
;
_exptl_crystal_colour colourless
_exptl_crystal_colour_primary colourless
_exptl_crystal_density_diffrn 1.919
_exptl_crystal_description Plate
_exptl_crystal_F_000 776
_exptl_crystal_size_max 0.27
_exptl_crystal_size_mid 0.26
_exptl_crystal_size_min 0.07
_refine_diff_density_max 0.552
_refine_diff_density_min -0.475
_refine_diff_density_rms 0.064
_refine_ls_extinction_method none
_refine_ls_goodness_of_fit_ref 1.058
_refine_ls_hydrogen_treatment constr
_refine_ls_matrix_type full
_refine_ls_number_parameters 217
_refine_ls_number_reflns 4056
_refine_ls_number_restraints 0
_refine_ls_restrained_S_all 1.058
_refine_ls_R_factor_all 0.0326
_refine_ls_R_factor_gt 0.0262
_refine_ls_shift/su_max 0.001
_refine_ls_shift/su_mean 0.000
_refine_ls_structure_factor_coef Fsqd
_refine_ls_weighting_details 'w=1/[\s^2^(Fo^2^)+(0.0296P)^2^+0.7448P] where P=(Fo^2^+2Fc^2^)/3'
_refine_ls_weighting_scheme calc
_refine_ls_wR_factor_gt 0.0623
_refine_ls_wR_factor_ref 0.0646
_reflns_Friedel_coverage 0.000
_reflns_number_gt 3559
_reflns_number_total 4056
_reflns_threshold_expression 'I > 2\s(I)'
_cod_data_source_file d1dt04007c2.cif
_cod_data_source_block 3
_cod_database_code 7709161
_shelx_shelxl_version_number 2018/3
_shelx_space_group_comment
;
The symmetry employed for this shelxl refinement is uniquely defined
by the following loop, which should always be used as a source of
symmetry information in preference to the above space-group names.
They are only intended as comments.
;
_shelx_estimated_absorpt_t_max 0.879
_shelx_estimated_absorpt_t_min 0.629
_olex2_refinement_description
;
1. Fixed Uiso
 At 1.2 times of:
  All C(H) groups
2.a Aromatic/amide H refined with riding coordinates:
 C1(H1), C2(H2), C3(H3), C6(H6), C8(H8), C9(H9), C10(H10), C11(H11)
;
_olex2_submission_special_instructions 'No special instructions were received'

loop_
_space_group_symop_operation_xyz
'x, y, z'
'-x+1/2, y+1/2, -z+1/2'
'-x, -y, -z'
'x-1/2, -y-1/2, z-1/2'

loop_
_atom_site_label
_atom_site_type_symbol
_atom_site_fract_x
_atom_site_fract_y
_atom_site_fract_z
_atom_site_U_iso_or_equiv
_atom_site_adp_type
_atom_site_occupancy
_atom_site_site_symmetry_order
_atom_site_calc_flag
_atom_site_refinement_flags_posn
_atom_site_refinement_flags_adp
_atom_site_refinement_flags_occupancy
_atom_site_disorder_assembly
_atom_site_disorder_group
Zn1 Zn 0.34805(2) 0.19469(2) 0.62273(2) 0.01724(5) Uani 1 1 d . . . . .
O1 O 0.18364(14) 0.25477(10) 0.49654(8) 0.0268(2) Uani 1 1 d . . . . .
O2 O 0.28178(15) 0.07902(10) 0.50959(9) 0.0300(3) Uani 1 1 d . . . . .
O3 O 0.12005(17) 0.11888(15) 0.39131(10) 0.0453(4) Uani 1 1 d . . . . .
O4 O 0.48314(18) 0.16765(12) 0.76362(10) 0.0394(3) Uani 1 1 d . . . . .
O5 O 0.48860(18) 0.02607(14) 0.66212(9) 0.0452(4) Uani 1 1 d . . . . .
O6 O 0.57865(15) -0.00160(10) 0.80750(9) 0.0321(3) Uani 1 1 d . . . . .
N1 N 0.54837(15) 0.26366(10) 0.55681(9) 0.0182(2) Uani 1 1 d . . . . .
N2 N 0.49563(13) 0.43764(10) 0.63903(8) 0.0140(2) Uani 1 1 d . . . . .
N3 N 0.36460(13) 0.38045(10) 0.67034(8) 0.0155(2) Uani 1 1 d . . . . .
N4 N 0.36141(14) 0.65248(10) 0.80285(8) 0.0167(2) Uani 1 1 d . . . . .
N5 N 0.19192(16) 0.14985(13) 0.46305(9) 0.0252(3) Uani 1 1 d . . . . .
N6 N 0.52093(15) 0.06238(12) 0.74549(9) 0.0235(3) Uani 1 1 d . . . . .
C1 C 0.47228(17) 0.73524(13) 0.80189(10) 0.0191(3) Uani 1 1 d . . . . .
H1 H 0.462224 0.801906 0.843432 0.023 Uiso 1 1 calc R U . . .
C2 C 0.60351(17) 0.73027(13) 0.74323(11) 0.0199(3) Uani 1 1 d . . . . .
H2 H 0.678034 0.793096 0.745997 0.024 Uiso 1 1 calc R U . . .
C3 C 0.62610(16) 0.63623(12) 0.68193(10) 0.0176(3) Uani 1 1 d . . . . .
H3 H 0.712674 0.632769 0.640399 0.021 Uiso 1 1 calc R U . . .
C4 C 0.51333(16) 0.54567(11) 0.68453(9) 0.0139(2) Uani 1 1 d . . . . .
C5 C 0.38543(16) 0.55642(11) 0.74566(9) 0.0143(2) Uani 1 1 d . . . . .
C6 C 0.29867(16) 0.44971(11) 0.73377(10) 0.0164(2) Uani 1 1 d . . . . .
H6 H 0.205958 0.430895 0.766962 0.020 Uiso 1 1 calc R U . . .
C7 C 0.58992(15) 0.37685(11) 0.57245(9) 0.0142(2) Uani 1 1 d . . . . .
C8 C 0.71534(16) 0.43100(13) 0.52815(9) 0.0173(3) Uani 1 1 d . . . . .
H8 H 0.738277 0.513115 0.537777 0.021 Uiso 1 1 calc R U . . .
C9 C 0.80578(17) 0.36046(14) 0.46931(10) 0.0206(3) Uani 1 1 d . . . . .
H9 H 0.894299 0.393543 0.439001 0.025 Uiso 1 1 calc R U . . .
C10 C 0.76712(18) 0.24195(14) 0.45475(11) 0.0232(3) Uani 1 1 d . . . . .
H10 H 0.829407 0.192371 0.415587 0.028 Uiso 1 1 calc R U . . .
C11 C 0.63620(19) 0.19734(13) 0.49831(11) 0.0230(3) Uani 1 1 d . . . . .
H11 H 0.606998 0.116796 0.486548 0.028 Uiso 1 1 calc R U . . .

loop_
_atom_site_aniso_label
_atom_site_aniso_U_11
_atom_site_aniso_U_22
_atom_site_aniso_U_33
_atom_site_aniso_U_23
_atom_site_aniso_U_13
_atom_site_aniso_U_12
Zn1 0.01860(9) 0.01307(8) 0.02029(9) 0.00199(6) 0.00632(6) 0.00007(6)
O1 0.0333(7) 0.0229(5) 0.0245(5) 0.0036(4) 0.0074(4) 0.0053(4)
O2 0.0311(6) 0.0238(5) 0.0352(6) -0.0002(5) 0.0041(5) 0.0074(5)
O3 0.0401(8) 0.0624(10) 0.0329(7) -0.0162(7) -0.0062(6) 0.0033(7)
O4 0.0507(9) 0.0313(6) 0.0367(7) 0.0130(5) 0.0156(6) 0.0184(6)
O5 0.0560(9) 0.0597(9) 0.0200(6) -0.0006(6) 0.0026(6) -0.0353(7)
O6 0.0325(7) 0.0217(5) 0.0414(7) 0.0101(5) -0.0139(5) -0.0047(5)
N1 0.0205(6) 0.0132(5) 0.0211(5) -0.0005(4) 0.0073(4) 0.0021(4)
N2 0.0141(5) 0.0117(5) 0.0165(5) 0.0003(4) 0.0053(4) 0.0003(4)
N3 0.0148(5) 0.0129(5) 0.0191(5) 0.0017(4) 0.0061(4) -0.0002(4)
N4 0.0182(6) 0.0146(5) 0.0173(5) -0.0009(4) 0.0031(4) 0.0023(4)
N5 0.0235(7) 0.0296(7) 0.0227(6) -0.0016(5) 0.0049(5) 0.0021(5)
N6 0.0160(6) 0.0300(7) 0.0243(6) 0.0058(5) -0.0007(5) -0.0048(5)
C1 0.0201(7) 0.0157(6) 0.0215(6) -0.0031(5) 0.0028(5) 0.0004(5)
C2 0.0169(7) 0.0166(6) 0.0264(7) -0.0030(5) 0.0030(5) -0.0015(5)
C3 0.0152(6) 0.0151(6) 0.0225(6) 0.0004(5) 0.0038(5) 0.0017(5)
C4 0.0152(6) 0.0123(5) 0.0143(5) 0.0003(4) 0.0026(4) 0.0028(4)
C5 0.0148(6) 0.0138(5) 0.0145(5) 0.0011(4) 0.0024(4) 0.0024(4)
C6 0.0166(6) 0.0139(6) 0.0189(6) 0.0011(5) 0.0058(5) 0.0017(4)
C7 0.0148(6) 0.0147(5) 0.0131(5) 0.0005(4) 0.0028(4) 0.0038(4)
C8 0.0165(6) 0.0200(6) 0.0154(6) -0.0009(5) 0.0028(5) -0.0015(5)
C9 0.0154(7) 0.0296(7) 0.0171(6) -0.0028(5) 0.0043(5) -0.0002(5)
C10 0.0223(8) 0.0256(7) 0.0221(7) -0.0044(6) 0.0070(6) 0.0052(6)
C11 0.0255(8) 0.0173(6) 0.0266(7) -0.0032(5) 0.0085(6) 0.0042(5)

loop_
_atom_type_symbol
_atom_type_description
_atom_type_scat_dispersion_real
_atom_type_scat_dispersion_imag
_atom_type_scat_source
C C 0.0033 0.0016 'International Tables Vol C Tables 4.2.6.8 and 6.1.1.4'
H H 0.0000 0.0000 'International Tables Vol C Tables 4.2.6.8 and 6.1.1.4'
N N 0.0061 0.0033 'International Tables Vol C Tables 4.2.6.8 and 6.1.1.4'
O O 0.0106 0.0060 'International Tables Vol C Tables 4.2.6.8 and 6.1.1.4'
Zn Zn 0.2839 1.4301 'International Tables Vol C Tables 4.2.6.8 and 6.1.1.4'

loop_
_geom_angle_atom_site_label_1
_geom_angle_atom_site_label_2
_geom_angle_atom_site_label_3
_geom_angle
_geom_angle_site_symmetry_1
_geom_angle_site_symmetry_3
_geom_angle_publ_flag
O2 Zn1 O1 57.67(4) . . ?
O2 Zn1 O4 133.28(5) . . ?
O2 Zn1 O5 78.67(5) . . ?
O2 Zn1 N3 145.67(5) . . ?
O2 Zn1 N4 90.67(5) . 2_546 ?
O4 Zn1 O1 167.74(4) . . ?
O4 Zn1 O5 55.38(5) . . ?
O5 Zn1 O1 136.24(4) . . ?
N1 Zn1 O1 92.77(5) . . ?
N1 Zn1 O2 96.19(5) . . ?
N1 Zn1 O4 91.28(5) . . ?
N1 Zn1 O5 88.85(5) . . ?
N1 Zn1 N3 74.65(4) . . ?
N1 Zn1 N4 171.07(4) . 2_546 ?
N3 Zn1 O1 89.28(4) . . ?
N3 Zn1 O4 80.63(5) . . ?
N3 Zn1 O5 132.81(5) . . ?
N4 Zn1 O1 86.07(4) 2_546 . ?
N4 Zn1 O4 88.14(5) 2_546 . ?
N4 Zn1 O5 98.12(5) 2_546 . ?
N4 Zn1 N3 96.48(4) 2_546 . ?
N5 O1 Zn1 88.38(9) . . ?
N5 O2 Zn1 98.42(9) . . ?
N6 O4 Zn1 94.60(11) . . ?
N6 O5 Zn1 93.30(11) . . ?
C7 N1 Zn1 119.58(9) . . ?
C7 N1 C11 118.33(12) . . ?
C11 N1 Zn1 122.08(10) . . ?
N3 N2 C4 110.39(10) . . ?
N3 N2 C7 117.65(11) . . ?
C4 N2 C7 131.87(11) . . ?
N2 N3 Zn1 113.37(8) . . ?
C6 N3 Zn1 137.79(9) . . ?
C6 N3 N2 107.67(11) . . ?
C1 N4 Zn1 117.11(9) . 2_556 ?
C1 N4 C5 115.56(12) . . ?
C5 N4 Zn1 126.72(9) . 2_556 ?
O1 N5 O2 115.43(13) . . ?
O3 N5 O1 122.51(15) . . ?
O3 N5 O2 122.06(15) . . ?
O4 N6 O5 116.10(15) . . ?
O6 N6 O4 120.97(14) . . ?
O6 N6 O5 122.83(16) . . ?
N4 C1 H1 118.0 . . ?
N4 C1 C2 123.96(13) . . ?
C2 C1 H1 118.0 . . ?
C1 C2 H2 119.4 . . ?
C3 C2 C1 121.18(13) . . ?
C3 C2 H2 119.4 . . ?
C2 C3 H3 122.1 . . ?
C2 C3 C4 115.72(12) . . ?
C4 C3 H3 122.1 . . ?
N2 C4 C3 134.09(12) . . ?
N2 C4 C5 106.00(11) . . ?
C3 C4 C5 119.90(12) . . ?
N4 C5 C4 123.57(12) . . ?
N4 C5 C6 130.80(12) . . ?
C4 C5 C6 105.62(11) . . ?
N3 C6 C5 110.30(12) . . ?
N3 C6 H6 124.8 . . ?
C5 C6 H6 124.8 . . ?
N1 C7 N2 114.27(11) . . ?
N1 C7 C8 123.27(12) . . ?
C8 C7 N2 122.45(12) . . ?
C7 C8 H8 121.3 . . ?
C9 C8 C7 117.35(13) . . ?
C9 C8 H8 121.3 . . ?
C8 C9 H9 120.0 . . ?
C10 C9 C8 120.00(13) . . ?
C10 C9 H9 120.0 . . ?
C9 C10 H10 120.7 . . ?
C11 C10 C9 118.53(13) . . ?
C11 C10 H10 120.7 . . ?
N1 C11 C10 122.39(14) . . ?
N1 C11 H11 118.8 . . ?
C10 C11 H11 118.8 . . ?

loop_
_geom_bond_atom_site_label_1
_geom_bond_atom_site_label_2
_geom_bond_distance
_geom_bond_site_symmetry_2
_geom_bond_publ_flag
Zn1 O1 2.3262(12) . ?
Zn1 O2 2.1086(13) . ?
Zn1 O4 2.2756(15) . ?
Zn1 O5 2.2999(18) . ?
Zn1 N1 2.1078(12) . ?
Zn1 N3 2.1888(11) . ?
Zn1 N4 2.1415(11) 2_546 ?
O1 N5 1.2676(18) . ?
O2 N5 1.2725(18) . ?
O3 N5 1.2124(19) . ?
O4 N6 1.2505(19) . ?
O5 N6 1.2555(18) . ?
O6 N6 1.2187(17) . ?
N1 C7 1.3341(18) . ?
N1 C11 1.3442(17) . ?
N2 N3 1.3702(15) . ?
N2 C4 1.3734(16) . ?
N2 C7 1.4165(16) . ?
N3 C6 1.3124(16) . ?
N4 C1 1.3267(19) . ?
N4 C5 1.3575(17) . ?
C1 H1 0.9500 . ?
C1 C2 1.4033(19) . ?
C2 H2 0.9500 . ?
C2 C3 1.3728(19) . ?
C3 H3 0.9500 . ?
C3 C4 1.4011(18) . ?
C4 C5 1.4056(17) . ?
C5 C6 1.4154(18) . ?
C6 H6 0.9500 . ?
C7 C8 1.3885(18) . ?
C8 H8 0.9500 . ?
C8 C9 1.3863(18) . ?
C9 H9 0.9500 . ?
C9 C10 1.383(2) . ?
C10 H10 0.9500 . ?
C10 C11 1.379(2) . ?
C11 H11 0.9500 . ?

loop_
_geom_torsion_atom_site_label_1
_geom_torsion_atom_site_label_2
_geom_torsion_atom_site_label_3
_geom_torsion_atom_site_label_4
_geom_torsion
_geom_torsion_site_symmetry_1
_geom_torsion_site_symmetry_2
_geom_torsion_site_symmetry_3
_geom_torsion_site_symmetry_4
_geom_torsion_publ_flag
Zn1 O1 N5 O2 -2.86(12) . . . . ?
Zn1 O1 N5 O3 177.53(14) . . . . ?
Zn1 O2 N5 O1 3.19(14) . . . . ?
Zn1 O2 N5 O3 -177.20(13) . . . . ?
Zn1 O4 N6 O5 7.74(14) . . . . ?
Zn1 O4 N6 O6 -168.80(12) . . . . ?
Zn1 O5 N6 O4 -7.65(14) . . . . ?
Zn1 O5 N6 O6 168.82(13) . . . . ?
Zn1 N1 C7 N2 3.79(16) . . . . ?
Zn1 N1 C7 C8 -176.65(11) . . . . ?
Zn1 N1 C11 C10 179.82(12) . . . . ?
Zn1 N3 C6 C5 166.49(11) . . . . ?
Zn1 N4 C1 C2 -168.55(12) 2_556 . . . ?
Zn1 N4 C5 C4 167.21(10) 2_556 . . . ?
Zn1 N4 C5 C6 -13.9(2) 2_556 . . . ?
N1 C7 C8 C9 -3.8(2) . . . . ?
N2 N3 C6 C5 0.38(16) . . . . ?
N2 C4 C5 N4 -179.68(12) . . . . ?
N2 C4 C5 C6 1.19(14) . . . . ?
N2 C7 C8 C9 175.70(13) . . . . ?
N3 N2 C4 C3 177.82(15) . . . . ?
N3 N2 C4 C5 -1.02(14) . . . . ?
N3 N2 C7 N1 -7.59(17) . . . . ?
N3 N2 C7 C8 172.84(12) . . . . ?
N4 C1 C2 C3 -0.4(2) . . . . ?
N4 C5 C6 N3 179.96(14) . . . . ?
C1 N4 C5 C4 -3.5(2) . . . . ?
C1 N4 C5 C6 175.37(14) . . . . ?
C1 C2 C3 C4 -1.9(2) . . . . ?
C2 C3 C4 N2 -177.21(15) . . . . ?
C2 C3 C4 C5 1.5(2) . . . . ?
C3 C4 C5 N4 1.3(2) . . . . ?
C3 C4 C5 C6 -177.85(12) . . . . ?
C4 N2 N3 Zn1 -169.47(9) . . . . ?
C4 N2 N3 C6 0.42(15) . . . . ?
C4 N2 C7 N1 168.70(13) . . . . ?
C4 N2 C7 C8 -10.9(2) . . . . ?
C4 C5 C6 N3 -0.99(16) . . . . ?
C5 N4 C1 C2 3.1(2) . . . . ?
C7 N1 C11 C10 0.3(2) . . . . ?
C7 N2 N3 Zn1 7.59(14) . . . . ?
C7 N2 N3 C6 177.47(12) . . . . ?
C7 N2 C4 C3 1.3(3) . . . . ?
C7 N2 C4 C5 -177.52(13) . . . . ?
C7 C8 C9 C10 1.7(2) . . . . ?
C8 C9 C10 C11 1.2(2) . . . . ?
C9 C10 C11 N1 -2.3(2) . . . . ?
C11 N1 C7 N2 -176.72(13) . . . . ?
C11 N1 C7 C8 2.8(2) . . . . ?
